data_4337032
loop_
_publ_author_name
'Chung-Yen Lu'
'Wen-Feng Liaw'

_publ_section_title
;
 Formation Pathway of Roussin's Red Ester (RRE) via the Reaction of a
 {Fe(NO)2}10 Dinitrosyliron Complex (DNIC) and Thiol: Facile Synthetic
 Route for Synthesizing Cysteine-Containing DNIC
;
_journal_name_full 'Inorganic Chemistry'
_journal_page_first 13918
_journal_page_last 13926
_journal_paper_doi 10.1021/ic402364p
_journal_volume 52
_journal_year 2013
_chemical_formula_moiety 'C16 H37 Fe N4 O8 S2'
_chemical_formula_sum 'C16 H37 Fe N4 O8 S2'
_chemical_formula_weight 533.47
_chemical_name_systematic
;
 ?
;
_space_group_IT_number 14
_symmetry_cell_setting monoclinic
_symmetry_space_group_name_Hall '-P 2yn'
_symmetry_space_group_name_H-M 'P 1 21/n 1'
_atom_sites_solution_hydrogens geom
_atom_sites_solution_primary direct
_atom_sites_solution_secondary difmap
_audit_creation_method SHELXL-97
_cell_angle_alpha 90.00
_cell_angle_beta 103.811(4)
_cell_angle_gamma 90.00
_cell_formula_units_Z 4
_cell_length_a 10.6804(6)
_cell_length_b 14.6441(11)
_cell_length_c 16.5578(9)
_cell_measurement_reflns_used 0
_cell_measurement_temperature 200(2)
_cell_measurement_theta_max 0
_cell_measurement_theta_min 0
_cell_volume 2514.8(3)
_computing_molecular_graphics 'Ortep-3 for Windows (Farrugia, 1997)'
_computing_publication_material 'WinGX publication routines (Farrugia, 1999)'
_computing_structure_refinement 'SHELXL-97 (Sheldrick, 1997)'
_computing_structure_solution 'SHELXS-86 (Sheldrick, 1986)'
_diffrn_ambient_temperature 200(2)
_diffrn_measured_fraction_theta_full 0.994
_diffrn_measured_fraction_theta_max 0.994
_diffrn_radiation_monochromator graphite
_diffrn_radiation_source 'fine-focus sealed tube'
_diffrn_radiation_type MoK\a
_diffrn_radiation_wavelength 0.71073
_diffrn_reflns_av_R_equivalents 0.0537
_diffrn_reflns_av_sigmaI/netI 0.0597
_diffrn_reflns_limit_h_max 12
_diffrn_reflns_limit_h_min -12
_diffrn_reflns_limit_k_max 17
_diffrn_reflns_limit_k_min -10
_diffrn_reflns_limit_l_max 19
_diffrn_reflns_limit_l_min -19
_diffrn_reflns_number 14202
_diffrn_reflns_theta_full 25.03
_diffrn_reflns_theta_max 25.03
_diffrn_reflns_theta_min 1.88
_exptl_absorpt_coefficient_mu 0.811
_exptl_absorpt_correction_T_max 0.9306
_exptl_absorpt_correction_T_min 0.6085
_exptl_absorpt_correction_type multi-scan
_exptl_crystal_colour green(dark)
_exptl_crystal_density_diffrn 1.409
_exptl_crystal_description prism
_exptl_crystal_F_000 1132
_exptl_crystal_size_max 0.68
_exptl_crystal_size_mid 0.45
_exptl_crystal_size_min 0.09
_refine_diff_density_max 0.489
_refine_diff_density_min -0.348
_refine_diff_density_rms 0.062
_refine_ls_extinction_method none
_refine_ls_goodness_of_fit_ref 1.012
_refine_ls_hydrogen_treatment constr
_refine_ls_matrix_type full
_refine_ls_number_parameters 289
_refine_ls_number_reflns 4417
_refine_ls_number_restraints 1
_refine_ls_restrained_S_all 1.012
_refine_ls_R_factor_all 0.0751
_refine_ls_R_factor_gt 0.0436
_refine_ls_shift/su_max 0.021
_refine_ls_shift/su_mean 0.001
_refine_ls_structure_factor_coef Fsqd
_refine_ls_weighting_details 'calc w=1/[\s^2^(Fo^2^)+(0.0485P)^2^+0.8892P] where P=(Fo^2^+2Fc^2^)/3'
_refine_ls_weighting_scheme calc
_refine_ls_wR_factor_gt 0.0997
_refine_ls_wR_factor_ref 0.1147
_reflns_number_gt 3077
_reflns_number_total 4417
_reflns_threshold_expression >2sigma(I)
_cod_data_source_file ic402364p_si_002_3.cif
_cod_data_source_block complex_4
_cod_original_sg_symbol_H-M 'P 21/n'
_cod_database_code 4337032

loop_
_symmetry_equiv_pos_as_xyz
'x, y, z'
'-x+1/2, y+1/2, -z+1/2'
'-x, -y, -z'
'x-1/2, -y-1/2, z-1/2'

loop_
_atom_site_label
_atom_site_type_symbol
_atom_site_fract_x
_atom_site_fract_y
_atom_site_fract_z
_atom_site_U_iso_or_equiv
_atom_site_adp_type
_atom_site_occupancy
_atom_site_symmetry_multiplicity
_atom_site_calc_flag
_atom_site_refinement_flags
_atom_site_disorder_assembly
_atom_site_disorder_group
C1 C 0.1044(3) 0.6838(3) 0.15547(19) 0.0477(9) Uani 1 1 d . . .
H1A H 0.1179 0.6620 0.2135 0.057 Uiso 1 1 calc R . .
H1B H 0.0835 0.6300 0.1185 0.057 Uiso 1 1 calc R . .
C2 C 0.2282(3) 0.7246(3) 0.14452(17) 0.0430(9) Uani 1 1 d . . .
H2A H 0.2481 0.7801 0.1794 0.052 Uiso 1 1 calc R . .
H2B H 0.2992 0.6804 0.1639 0.052 Uiso 1 1 calc R . .
C3' C -0.0566(8) 0.6738(7) 0.3416(6) 0.0443(11) Uani 0.35 1 d PD A 1
H3'1 H -0.0404 0.6339 0.2969 0.053 Uiso 0.35 1 calc PR A 1
H3'2 H -0.0439 0.6363 0.3927 0.053 Uiso 0.35 1 calc PR A 1
C4' C -0.190(4) 0.703(5) 0.319(4) 0.0497(17) Uani 0.35 1 d PD A 1
H4'1 H -0.2485 0.6495 0.3130 0.060 Uiso 0.35 1 calc PR A 1
H4'2 H -0.2083 0.7368 0.2655 0.060 Uiso 0.35 1 calc PR A 1
N4' N -0.2053(9) 0.7669(6) 0.3934(5) 0.0645(12) Uani 0.35 1 d P A 1
H4'3 H -0.1390 0.7768 0.4356 0.077 Uiso 0.35 1 calc PR A 1
H4'4 H -0.2802 0.7925 0.3924 0.077 Uiso 0.35 1 calc PR A 1
C3 C -0.0850(5) 0.7508(4) 0.3890(3) 0.0443(11) Uani 0.65 1 d PD A 2
H3A H -0.0694 0.7145 0.4409 0.053 Uiso 0.65 1 calc PR A 2
H3B H -0.1205 0.8106 0.4004 0.053 Uiso 0.65 1 calc PR A 2
C4 C -0.179(2) 0.704(3) 0.326(2) 0.0497(17) Uani 0.65 1 d PD A 2
H4A H -0.2055 0.7443 0.2762 0.060 Uiso 0.65 1 calc PR A 2
H4B H -0.2567 0.6911 0.3467 0.060 Uiso 0.65 1 calc PR A 2
N4 N -0.1243(5) 0.6175(4) 0.3020(3) 0.0645(12) Uani 0.65 1 d P A 2
H4C H -0.0447 0.6017 0.3263 0.077 Uiso 0.65 1 calc PR A 2
H4D H -0.1715 0.5819 0.2637 0.077 Uiso 0.65 1 calc PR A 2
C5 C 0.5016(3) 0.8996(3) 0.1229(2) 0.0516(9) Uani 1 1 d . . .
H5A H 0.4707 0.8924 0.1743 0.062 Uiso 1 1 calc R . .
H5B H 0.5541 0.9559 0.1278 0.062 Uiso 1 1 calc R . .
C6 C 0.5812(3) 0.8184(3) 0.1110(2) 0.0523(9) Uani 1 1 d . . .
H6A H 0.6044 0.8225 0.0567 0.063 Uiso 1 1 calc R . .
H6B H 0.6618 0.8166 0.1554 0.063 Uiso 1 1 calc R . .
C7 C 0.5709(3) 0.6583(2) 0.09494(19) 0.0425(8) Uani 1 1 d . . .
H7A H 0.6556 0.6516 0.1350 0.051 Uiso 1 1 calc R . .
H7B H 0.5859 0.6635 0.0384 0.051 Uiso 1 1 calc R . .
C8 C 0.4891(3) 0.5766(2) 0.09956(18) 0.0407(8) Uani 1 1 d . . .
H8A H 0.5373 0.5201 0.0940 0.049 Uiso 1 1 calc R . .
H8B H 0.4660 0.5751 0.1540 0.049 Uiso 1 1 calc R . .
C9 C 0.2914(3) 0.5064(2) 0.03480(18) 0.0392(8) Uani 1 1 d . . .
H9A H 0.2544 0.5100 0.0841 0.047 Uiso 1 1 calc R . .
H9B H 0.3399 0.4484 0.0376 0.047 Uiso 1 1 calc R . .
C10 C 0.1855(3) 0.5094(2) -0.04357(19) 0.0419(8) Uani 1 1 d . . .
H10A H 0.2230 0.5130 -0.0927 0.050 Uiso 1 1 calc R . .
H10B H 0.1326 0.4533 -0.0483 0.050 Uiso 1 1 calc R . .
C11 C 0.0099(3) 0.5999(3) -0.11590(19) 0.0524(10) Uani 1 1 d . . .
H11A H -0.0454 0.5449 -0.1272 0.063 Uiso 1 1 calc R . .
H11B H 0.0508 0.6088 -0.1631 0.063 Uiso 1 1 calc R . .
C12 C -0.0701(3) 0.6816(3) -0.1072(2) 0.0545(10) Uani 1 1 d . . .
H12A H -0.1460 0.6852 -0.1550 0.065 Uiso 1 1 calc R . .
H12B H -0.1013 0.6767 -0.0556 0.065 Uiso 1 1 calc R . .
C13 C -0.0632(3) 0.8416(3) -0.0962(2) 0.0497(9) Uani 1 1 d . . .
H13A H -0.0909 0.8404 -0.0432 0.060 Uiso 1 1 calc R . .
H13B H -0.1411 0.8459 -0.1425 0.060 Uiso 1 1 calc R . .
C14 C 0.0226(3) 0.9216(3) -0.09765(19) 0.0480(9) Uani 1 1 d . . .
H14A H 0.0577 0.9188 -0.1478 0.058 Uiso 1 1 calc R . .
H14B H -0.0274 0.9789 -0.0999 0.058 Uiso 1 1 calc R . .
C15 C 0.2187(3) 0.9892(2) -0.02812(19) 0.0474(9) Uani 1 1 d . . .
H15A H 0.1771 1.0500 -0.0352 0.057 Uiso 1 1 calc R . .
H15B H 0.2568 0.9780 -0.0762 0.057 Uiso 1 1 calc R . .
C16 C 0.3225(3) 0.9872(2) 0.05095(19) 0.0483(9) Uani 1 1 d . . .
H16A H 0.3794 1.0410 0.0536 0.058 Uiso 1 1 calc R . .
H16B H 0.2834 0.9892 0.0995 0.058 Uiso 1 1 calc R . .
N1 N 0.1495(2) 0.9206(2) 0.24791(14) 0.0390(7) Uani 1 1 d . . .
N2 N -0.1181(2) 0.9136(2) 0.24694(14) 0.0418(7) Uani 1 1 d . . .
N3 N 0.2215(2) 0.74915(18) 0.05578(13) 0.0354(6) Uani 1 1 d . . .
H3C H 0.2977 0.7743 0.0518 0.053 Uiso 1 1 calc R . .
H3D H 0.1567 0.7901 0.0378 0.053 Uiso 1 1 calc R . .
H3E H 0.2059 0.6980 0.0238 0.053 Uiso 1 1 calc R . .
O1 O 0.2216(2) 0.98242(19) 0.25238(13) 0.0569(7) Uani 1 1 d . . .
O2 O -0.2023(2) 0.9613(2) 0.25419(16) 0.0684(8) Uani 1 1 d . . .
O3 O 0.39535(18) 0.90557(16) 0.05287(12) 0.0416(6) Uani 1 1 d . . .
O4 O 0.50775(18) 0.73819(16) 0.11396(12) 0.0399(5) Uani 1 1 d . . .
O5 O 0.37483(17) 0.58141(15) 0.03397(11) 0.0364(5) Uani 1 1 d . . .
O6 O 0.10708(18) 0.58773(15) -0.04059(11) 0.0394(5) Uani 1 1 d . . .
O7 O 0.00651(19) 0.76064(17) -0.10422(13) 0.0465(6) Uani 1 1 d . . .
O8 O 0.12580(19) 0.92100(16) -0.02479(12) 0.0440(6) Uani 1 1 d . . .
S2 S -0.03309(7) 0.76086(7) 0.13349(4) 0.0413(2) Uani 1 1 d . . .
S3 S 0.07137(7) 0.76999(7) 0.36121(5) 0.0505(3) Uani 1 1 d . . .
Fe1 Fe 0.01745(4) 0.85691(3) 0.24599(2) 0.03453(16) Uani 1 1 d . A .

loop_
_atom_site_aniso_label
_atom_site_aniso_U_11
_atom_site_aniso_U_22
_atom_site_aniso_U_33
_atom_site_aniso_U_23
_atom_site_aniso_U_13
_atom_site_aniso_U_12
C1 0.057(2) 0.047(3) 0.0453(19) -0.0013(17) 0.0256(16) 0.0047(18)
C2 0.0445(17) 0.053(3) 0.0304(16) -0.0002(16) 0.0069(13) 0.0128(16)
C3' 0.049(2) 0.043(3) 0.044(3) 0.001(2) 0.018(2) -0.005(2)
C4' 0.045(4) 0.053(3) 0.048(5) 0.010(4) 0.005(3) -0.018(3)
N4' 0.070(3) 0.051(3) 0.066(3) -0.008(2) 0.003(2) -0.008(2)
C3 0.049(2) 0.043(3) 0.044(3) 0.001(2) 0.018(2) -0.005(2)
C4 0.045(4) 0.053(3) 0.048(5) 0.010(4) 0.005(3) -0.018(3)
N4 0.070(3) 0.051(3) 0.066(3) -0.008(2) 0.003(2) -0.008(2)
C5 0.0495(19) 0.046(3) 0.0520(19) -0.0079(18) -0.0027(15) -0.0078(18)
C6 0.0362(17) 0.048(3) 0.066(2) -0.002(2) -0.0025(15) -0.0093(17)
C7 0.0348(16) 0.045(2) 0.0446(18) 0.0010(17) 0.0039(13) 0.0071(16)
C8 0.0365(16) 0.042(2) 0.0402(17) 0.0076(16) 0.0029(13) 0.0123(15)
C9 0.0451(17) 0.032(2) 0.0397(17) 0.0013(15) 0.0082(13) 0.0047(15)
C10 0.0454(17) 0.034(2) 0.0451(18) -0.0027(16) 0.0087(14) 0.0033(16)
C11 0.0467(19) 0.053(3) 0.0470(19) -0.0087(19) -0.0093(15) 0.0042(18)
C12 0.0374(17) 0.055(3) 0.061(2) -0.006(2) -0.0077(15) 0.0062(18)
C13 0.0404(17) 0.056(3) 0.0481(19) 0.0099(18) 0.0015(14) 0.0189(18)
C14 0.0477(18) 0.049(3) 0.0437(18) 0.0101(18) 0.0037(14) 0.0215(18)
C15 0.064(2) 0.029(2) 0.0483(19) 0.0059(17) 0.0129(16) 0.0088(17)
C16 0.068(2) 0.031(2) 0.0461(18) -0.0035(17) 0.0141(16) 0.0028(18)
N1 0.0412(14) 0.044(2) 0.0297(13) -0.0004(13) 0.0046(10) -0.0061(14)
N2 0.0396(14) 0.047(2) 0.0371(14) -0.0055(14) 0.0059(11) -0.0023(14)
N3 0.0348(13) 0.0353(18) 0.0357(13) 0.0012(12) 0.0074(10) 0.0041(12)
O1 0.0581(14) 0.062(2) 0.0461(13) 0.0033(13) 0.0037(11) -0.0252(14)
O2 0.0479(14) 0.076(2) 0.0767(17) -0.0263(16) 0.0058(12) 0.0148(15)
O3 0.0423(11) 0.0353(15) 0.0439(12) -0.0067(11) 0.0036(9) -0.0006(10)
O4 0.0360(11) 0.0381(15) 0.0438(12) -0.0023(11) 0.0057(9) 0.0021(10)
O5 0.0351(10) 0.0327(14) 0.0381(11) 0.0062(10) 0.0018(8) 0.0030(10)
O6 0.0379(11) 0.0394(15) 0.0369(11) -0.0060(10) 0.0012(8) 0.0049(10)
O7 0.0397(12) 0.0468(17) 0.0510(13) 0.0035(12) 0.0071(10) 0.0124(11)
O8 0.0482(12) 0.0393(16) 0.0416(12) 0.0098(11) 0.0052(9) 0.0092(11)
S2 0.0353(4) 0.0554(7) 0.0334(4) -0.0077(4) 0.0087(3) -0.0035(4)
S3 0.0393(4) 0.0715(8) 0.0372(4) 0.0138(4) 0.0019(3) -0.0098(4)
Fe1 0.0340(2) 0.0376(3) 0.0317(2) -0.0003(2) 0.00748(17) -0.0028(2)

loop_
_atom_type_symbol
_atom_type_description
_atom_type_scat_dispersion_real
_atom_type_scat_dispersion_imag
_atom_type_scat_source
C C 0.0033 0.0016 'International Tables Vol C Tables 4.2.6.8 and 6.1.1.4'
H H 0.0000 0.0000 'International Tables Vol C Tables 4.2.6.8 and 6.1.1.4'
N N 0.0061 0.0033 'International Tables Vol C Tables 4.2.6.8 and 6.1.1.4'
O O 0.0106 0.0060 'International Tables Vol C Tables 4.2.6.8 and 6.1.1.4'
S S 0.1246 0.1234 'International Tables Vol C Tables 4.2.6.8 and 6.1.1.4'
Fe Fe 0.3463 0.8444 'International Tables Vol C Tables 4.2.6.8 and 6.1.1.4'

loop_
_geom_angle_atom_site_label_1
_geom_angle_atom_site_label_2
_geom_angle_atom_site_label_3
_geom_angle
C2 C1 S2 114.9(3)
C2 C1 H1A 108.5
S2 C1 H1A 108.5
C2 C1 H1B 108.5
S2 C1 H1B 108.5
H1A C1 H1B 107.5
N3 C2 C1 112.1(2)
N3 C2 H2A 109.2
C1 C2 H2A 109.2
N3 C2 H2B 109.2
C1 C2 H2B 109.2
H2A C2 H2B 107.9
C4' C3' S3 116(3)
C4' C3' H3'1 108.2
S3 C3' H3'1 108.2
C4' C3' H3'2 108.3
S3 C3' H3'2 108.2
H3'1 C3' H3'2 107.4
C3' C4' N4' 104(3)
C3' C4' H4'1 110.9
N4' C4' H4'1 110.9
C3' C4' H4'2 110.9
N4' C4' H4'2 110.9
H4'1 C4' H4'2 108.9
C4' N4' H4'3 120.0
C4' N4' H4'4 120.0
H4'3 N4' H4'4 120.0
C4 C3 S3 113.9(14)
C4 C3 H3A 108.8
S3 C3 H3A 108.8
C4 C3 H3B 108.8
S3 C3 H3B 108.8
H3A C3 H3B 107.7
C3 C4 N4 110.1(14)
C3 C4 H4A 109.6
N4 C4 H4A 109.6
C3 C4 H4B 109.7
N4 C4 H4B 109.7
H4A C4 H4B 108.2
C4 N4 H4C 120.0
C4 N4 H4D 120.0
H4C N4 H4D 120.0
O3 C5 C6 108.0(3)
O3 C5 H5A 110.1
C6 C5 H5A 110.1
O3 C5 H5B 110.1
C6 C5 H5B 110.1
H5A C5 H5B 108.4
O4 C6 C5 108.4(3)
O4 C6 H6A 110.0
C5 C6 H6A 110.0
O4 C6 H6B 110.0
C5 C6 H6B 110.0
H6A C6 H6B 108.4
O4 C7 C8 109.4(2)
O4 C7 H7A 109.8
C8 C7 H7A 109.8
O4 C7 H7B 109.8
C8 C7 H7B 109.8
H7A C7 H7B 108.2
O5 C8 C7 109.0(2)
O5 C8 H8A 109.9
C7 C8 H8A 109.9
O5 C8 H8B 109.9
C7 C8 H8B 109.9
H8A C8 H8B 108.3
O5 C9 C10 108.3(2)
O5 C9 H9A 110.0
C10 C9 H9A 110.0
O5 C9 H9B 110.0
C10 C9 H9B 110.0
H9A C9 H9B 108.4
O6 C10 C9 108.7(2)
O6 C10 H10A 110.0
C9 C10 H10A 110.0
O6 C10 H10B 110.0
C9 C10 H10B 110.0
H10A C10 H10B 108.3
O6 C11 C12 109.1(3)
O6 C11 H11A 109.9
C12 C11 H11A 109.9
O6 C11 H11B 109.9
C12 C11 H11B 109.9
H11A C11 H11B 108.3
O7 C12 C11 108.6(3)
O7 C12 H12A 110.0
C11 C12 H12A 110.0
O7 C12 H12B 110.0
C11 C12 H12B 110.0
H12A C12 H12B 108.4
O7 C13 C14 108.4(3)
O7 C13 H13A 110.0
C14 C13 H13A 110.0
O7 C13 H13B 110.0
C14 C13 H13B 110.0
H13A C13 H13B 108.4
O8 C14 C13 109.6(3)
O8 C14 H14A 109.8
C13 C14 H14A 109.8
O8 C14 H14B 109.8
C13 C14 H14B 109.8
H14A C14 H14B 108.2
O8 C15 C16 109.3(3)
O8 C15 H15A 109.8
C16 C15 H15A 109.8
O8 C15 H15B 109.8
C16 C15 H15B 109.8
H15A C15 H15B 108.3
O3 C16 C15 108.8(3)
O3 C16 H16A 109.9
C15 C16 H16A 109.9
O3 C16 H16B 109.9
C15 C16 H16B 109.9
H16A C16 H16B 108.3
O1 N1 Fe1 163.2(3)
O2 N2 Fe1 171.2(2)
C2 N3 H3C 109.5
C2 N3 H3D 109.5
H3C N3 H3D 109.5
C2 N3 H3E 109.5
H3C N3 H3E 109.5
H3D N3 H3E 109.5
C5 O3 C16 113.4(2)
C6 O4 C7 112.2(2)
C9 O5 C8 112.3(2)
C10 O6 C11 112.3(2)
C12 O7 C13 112.0(2)
C15 O8 C14 111.7(2)
C1 S2 Fe1 101.28(11)
C3 S3 C3' 44.8(3)
C3 S3 Fe1 103.44(16)
C3' S3 Fe1 104.0(3)
N2 Fe1 N1 116.59(14)
N2 Fe1 S3 108.64(9)
N1 Fe1 S3 104.68(8)
N2 Fe1 S2 106.00(9)
N1 Fe1 S2 112.87(9)
S3 Fe1 S2 107.74(4)

loop_
_geom_bond_atom_site_label_1
_geom_bond_atom_site_label_2
_geom_bond_distance
C1 C2 1.501(4)
C1 S2 1.819(3)
C1 H1A 0.9900
C1 H1B 0.9900
C2 N3 1.497(3)
C2 H2A 0.9900
C2 H2B 0.9900
C3' C4' 1.45(4)
C3' S3 1.935(10)
C3' H3'1 0.9900
C3' H3'2 0.9900
C4' N4' 1.59(6)
C4' H4'1 0.9900
C4' H4'2 0.9900
N4' H4'3 0.8800
N4' H4'4 0.8800
C3 C4 1.44(2)
C3 S3 1.857(5)
C3 H3A 0.9900
C3 H3B 0.9900
C4 N4 1.49(3)
C4 H4A 0.9900
C4 H4B 0.9900
N4 H4C 0.8800
N4 H4D 0.8800
C5 O3 1.418(3)
C5 C6 1.502(5)
C5 H5A 0.9900
C5 H5B 0.9900
C6 O4 1.420(4)
C6 H6A 0.9900
C6 H6B 0.9900
C7 O4 1.423(4)
C7 C8 1.494(4)
C7 H7A 0.9900
C7 H7B 0.9900
C8 O5 1.429(3)
C8 H8A 0.9900
C8 H8B 0.9900
C9 O5 1.416(4)
C9 C10 1.505(4)
C9 H9A 0.9900
C9 H9B 0.9900
C10 O6 1.428(4)
C10 H10A 0.9900
C10 H10B 0.9900
C11 O6 1.430(3)
C11 C12 1.498(5)
C11 H11A 0.9900
C11 H11B 0.9900
C12 O7 1.411(4)
C12 H12A 0.9900
C12 H12B 0.9900
C13 O7 1.423(4)
C13 C14 1.492(5)
C13 H13A 0.9900
C13 H13B 0.9900
C14 O8 1.427(3)
C14 H14A 0.9900
C14 H14B 0.9900
C15 O8 1.419(4)
C15 C16 1.500(4)
C15 H15A 0.9900
C15 H15B 0.9900
C16 O3 1.423(4)
C16 H16A 0.9900
C16 H16B 0.9900
N1 O1 1.180(3)
N1 Fe1 1.685(3)
N2 O2 1.168(3)
N2 Fe1 1.672(3)
N3 H3C 0.9100
N3 H3D 0.9100
N3 H3E 0.9100
S2 Fe1 2.2933(9)
S3 Fe1 2.2510(9)
